data_4343434
loop_
_publ_author_name
'Pattenaude, Scott A.'
'Kuehner, Christopher S.'
'Dorfner, Walter L.'
'Schelter, Eric J.'
'Fanwick, Phillip E.'
'Bart, Suzanne C.'

_publ_section_title
;
 Spectroscopic and Structural Elucidation of Uranium Dioxophenoxazine
 Complexes.
;
_journal_issue 13
_journal_name_full 'Inorganic chemistry'
_journal_page_first 6520
_journal_page_last 6527
_journal_paper_doi 10.1021/acs.inorgchem.5b00855
_journal_volume 54
_journal_year 2015
_chemical_formula_moiety 'C46 H69 N1 O5 U1,C5 H12'
_chemical_formula_sum 'C51 H81 N O5 U'
_chemical_formula_weight 1026.19
_chemical_name_systematic
;
 ?
;
_space_group_crystal_system monoclinic
_space_group_IT_number 14
_space_group_name_Hall '-P 2ybc'
_space_group_name_H-M_alt 'P 1 21/c 1'
_symmetry_space_group_name_Hall '-P 2ybc'
_symmetry_space_group_name_H-M 'P 1 21/c 1'
_atom_sites_solution_hydrogens geom
_atom_sites_solution_primary direct
_atom_sites_solution_secondary difmap
_audit_creation_method SHELXL-2014
_cell_angle_alpha 90
_cell_angle_beta 118.8580(10)
_cell_angle_gamma 90
_cell_formula_units_Z 4
_cell_length_a 14.4325(2)
_cell_length_b 26.4478(4)
_cell_length_c 14.9142(2)
_cell_measurement_reflns_used 38590
_cell_measurement_temperature 150(2)
_cell_measurement_theta_max 27.539
_cell_measurement_theta_min 1.739
_cell_volume 4985.92(13)
_computing_cell_refinement 'HKL2000 (Otwinowski & Minor, 1997)'
_computing_data_collection 'Nonius Collect (Nonius, 1998)'
_computing_data_reduction 'HKL2000 (Otwinowski & Minor, 1997)'
_computing_publication_material 'local programs'
_computing_structure_refinement 'SHELXL-2014 (Sheldrick, 2014)'
_computing_structure_solution 'SIR2004 (Burla, et. al., 2005)'
_diffrn_ambient_temperature 150(2)
_diffrn_measured_fraction_theta_full 0.996
_diffrn_measured_fraction_theta_max 0.993
_diffrn_measurement_device_type 'Nonius KappaCCD'
_diffrn_measurement_method '\w and \f'
_diffrn_radiation_type MoK\a
_diffrn_radiation_wavelength 0.71073
_diffrn_reflns_av_R_equivalents 0.043
_diffrn_reflns_av_unetI/netI 0.0739
_diffrn_reflns_laue_measured_fraction_max 0.993
_diffrn_reflns_limit_h_max 18
_diffrn_reflns_limit_h_min 0
_diffrn_reflns_limit_k_max 34
_diffrn_reflns_limit_k_min 0
_diffrn_reflns_limit_l_max 16
_diffrn_reflns_limit_l_min -19
_diffrn_reflns_number 38590
_diffrn_reflns_point_group_measured_fraction_full 0.996
_diffrn_reflns_point_group_measured_fraction_max 0.993
_diffrn_reflns_theta_full 25.242
_diffrn_reflns_theta_max 27.539
_diffrn_reflns_theta_min 1.739
_diffrn_source 'fine focus tube'
_exptl_absorpt_coefficient_mu 3.299
_exptl_absorpt_correction_T_max 0.305
_exptl_absorpt_correction_T_min 0.031
_exptl_absorpt_correction_type multi-scan
_exptl_absorpt_process_details 'SCALEPACK (Otwinowski & Minor, 1997)'
_exptl_crystal_colour yellow
_exptl_crystal_density_diffrn 1.367
_exptl_crystal_description chunk
_exptl_crystal_F_000 2104
_exptl_crystal_size_max 0.600
_exptl_crystal_size_mid 0.540
_exptl_crystal_size_min 0.360
_refine_diff_density_max 1.879
_refine_diff_density_min -1.400
_refine_diff_density_rms 0.113
_refine_ls_extinction_method none
_refine_ls_goodness_of_fit_ref 1.018
_refine_ls_hydrogen_treatment constr
_refine_ls_matrix_type full
_refine_ls_number_parameters 542
_refine_ls_number_reflns 11425
_refine_ls_number_restraints 0
_refine_ls_restrained_S_all 1.018
_refine_ls_R_factor_all 0.0721
_refine_ls_R_factor_gt 0.0372
_refine_ls_shift/su_max 0.002
_refine_ls_shift/su_mean 0.000
_refine_ls_structure_factor_coef Fsqd
_refine_ls_weighting_details 'w=1/[\s^2^(Fo^2^)+(0.0327P)^2^+1.7884P] where P=(Fo^2^+2Fc^2^)/3'
_refine_ls_weighting_scheme calc
_refine_ls_wR_factor_gt 0.0756
_refine_ls_wR_factor_ref 0.0824
_reflns_Friedel_coverage 0.000
_reflns_number_gt 7711
_reflns_number_total 11425
_reflns_threshold_expression 'I > 2\s(I)'
_cod_data_source_file ic5b00855_si_003.cif
_cod_data_source_block SAP47
_cod_depositor_comments 'Adding full bibliography for 4343432--4343434.cif.'
_cod_database_code 4343434
_shelx_space_group_comment
;
The symmetry employed for this shelxl refinement is uniquely defined
by the following loop, which should always be used as a source of
symmetry information in preference to the above space-group names.
They are only intended as comments.
;
_shelx_estimated_absorpt_t_min 0.242
_shelx_estimated_absorpt_t_max 0.383
_shelxl_version_number 2014-3

loop_
_space_group_symop_operation_xyz
'x, y, z'
'-x, y+1/2, -z+1/2'
'-x, -y, -z'
'x, -y-1/2, z-1/2'

loop_
_atom_site_label
_atom_site_type_symbol
_atom_site_fract_x
_atom_site_fract_y
_atom_site_fract_z
_atom_site_U_iso_or_equiv
_atom_site_adp_type
_atom_site_occupancy
_atom_site_site_symmetry_order
_atom_site_calc_flag
_atom_site_refinement_flags_posn
_atom_site_refinement_flags_adp
U1 U 0.90188(2) 0.12379(2) 0.21632(2) 0.02136(5) Uani 1 1 d . .
O1 O 0.9057(2) 0.31671(11) 0.2341(2) 0.0248(7) Uani 1 1 d . .
O12 O 1.0506(2) 0.15429(11) 0.3464(2) 0.0225(6) Uani 1 1 d . .
O22 O 0.7524(2) 0.15885(11) 0.0948(2) 0.0226(6) Uani 1 1 d . .
O31 O 0.9941(2) 0.14706(11) 0.1161(2) 0.0258(7) Uani 1 1 d . .
O41 O 0.8195(2) 0.13279(12) 0.3286(2) 0.0302(7) Uani 1 1 d . .
N1 N 0.9023(3) 0.20918(13) 0.2267(2) 0.0209(7) Uani 1 1 d . .
C1 C 0.9807(3) 0.03188(17) 0.1996(3) 0.0275(10) Uani 1 1 d . .
C2 C 0.9638(4) 0.02590(17) 0.2843(4) 0.0298(11) Uani 1 1 d . .
C3 C 0.8537(4) 0.02540(17) 0.2476(4) 0.0321(11) Uani 1 1 d . .
C4 C 0.8020(4) 0.03109(17) 0.1404(4) 0.0335(11) Uani 1 1 d . .
C5 C 0.8816(4) 0.03604(16) 0.1102(3) 0.0279(10) Uani 1 1 d . .
C6 C 0.8607(4) 0.0413(2) 0.0017(3) 0.0409(12) Uani 1 1 d . .
H6A H 0.8394 0.0084 -0.0328 0.061 Uiso 1 1 calc R U
H6B H 0.9251 0.0528 0.0016 0.061 Uiso 1 1 calc R U
H6C H 0.8039 0.0659 -0.0344 0.061 Uiso 1 1 calc R U
C7 C 1.0882(4) 0.03041(18) 0.2036(4) 0.0365(12) Uani 1 1 d . .
H7A H 1.1395 0.0498 0.2629 0.055 Uiso 1 1 calc R U
H7B H 1.0822 0.0452 0.1408 0.055 Uiso 1 1 calc R U
H7C H 1.1121 -0.0047 0.2098 0.055 Uiso 1 1 calc R U
C8 C 1.0477(4) 0.0199(2) 0.3943(4) 0.0449(13) Uani 1 1 d . .
H8A H 1.0248 0.0369 0.4388 0.067 Uiso 1 1 calc R U
H8B H 1.1138 0.0352 0.4041 0.067 Uiso 1 1 calc R U
H8C H 1.0590 -0.0161 0.4116 0.067 Uiso 1 1 calc R U
C9 C 0.8018(4) 0.0137(2) 0.3124(4) 0.0479(14) Uani 1 1 d . .
H9A H 0.8046 -0.0228 0.3247 0.072 Uiso 1 1 calc R U
H9B H 0.7279 0.0248 0.2765 0.072 Uiso 1 1 calc R U
H9C H 0.8393 0.0315 0.3780 0.072 Uiso 1 1 calc R U
C11 C 0.9895(3) 0.23571(16) 0.2969(3) 0.0206(9) Uani 1 1 d . .
C12 C 1.0730(3) 0.20455(16) 0.3627(3) 0.0207(9) Uani 1 1 d . .
C13 C 1.1691(3) 0.22599(16) 0.4346(3) 0.0208(9) Uani 1 1 d . .
C14 C 1.1750(3) 0.27909(16) 0.4311(3) 0.0225(9) Uani 1 1 d . .
H14 H 1.2402 0.2945 0.4776 0.027 Uiso 1 1 calc R U
C15 C 1.0922(3) 0.31144(16) 0.3642(3) 0.0219(9) Uani 1 1 d . .
C16 C 0.9958(3) 0.28759(16) 0.2994(3) 0.0226(9) Uani 1 1 d . .
C21 C 0.8167(3) 0.23827(16) 0.1588(3) 0.0214(9) Uani 1 1 d . .
C22 C 0.7319(3) 0.20921(17) 0.0867(3) 0.0231(10) Uani 1 1 d . .
C23 C 0.6388(3) 0.23399(17) 0.0171(3) 0.0235(10) Uani 1 1 d . .
C24 C 0.6365(3) 0.28626(17) 0.0288(3) 0.0244(10) Uani 1 1 d . .
H24 H 0.5727 0.3032 -0.0161 0.029 Uiso 1 1 calc R U
C25 C 0.7195(3) 0.31601(17) 0.1005(3) 0.0237(10) Uani 1 1 d . .
C26 C 0.8145(3) 0.29038(17) 0.1641(3) 0.0221(9) Uani 1 1 d . .
C32 C 1.1076(3) 0.15488(18) 0.1604(3) 0.0308(11) Uani 1 1 d . .
H32A H 1.1356 0.1363 0.1209 0.037 Uiso 1 1 calc R U
H32B H 1.1450 0.1431 0.2323 0.037 Uiso 1 1 calc R U
C33 C 1.1221(4) 0.21139(18) 0.1549(4) 0.0343(12) Uani 1 1 d . .
H33A H 1.1796 0.2185 0.1385 0.041 Uiso 1 1 calc R U
H33B H 1.1392 0.2278 0.2207 0.041 Uiso 1 1 calc R U
C34 C 1.0154(4) 0.23026(18) 0.0689(4) 0.0336(11) Uani 1 1 d . .
H34A H 0.9845 0.2559 0.0950 0.040 Uiso 1 1 calc R U
H34B H 1.0238 0.2452 0.0124 0.040 Uiso 1 1 calc R U
C35 C 0.9464(4) 0.18329(18) 0.0331(3) 0.0310(11) Uani 1 1 d . .
H35A H 0.8733 0.1913 0.0180 0.037 Uiso 1 1 calc R U
H35B H 0.9441 0.1695 -0.0297 0.037 Uiso 1 1 calc R U
C42 C 0.8635(4) 0.16772(19) 0.4146(4) 0.0346(12) Uani 1 1 d . .
H42A H 0.9347 0.1792 0.4290 0.041 Uiso 1 1 calc R U
H42B H 0.8694 0.1513 0.4768 0.041 Uiso 1 1 calc R U
C43 C 0.7870(4) 0.2119(2) 0.3825(4) 0.0374(12) Uani 1 1 d . .
H43A H 0.8124 0.2403 0.3568 0.045 Uiso 1 1 calc R U
H43B H 0.7780 0.2240 0.4407 0.045 Uiso 1 1 calc R U
C44 C 0.6829(4) 0.1906(2) 0.2973(4) 0.0443(14) Uani 1 1 d . .
H44A H 0.6257 0.1937 0.3157 0.053 Uiso 1 1 calc R U
H44B H 0.6613 0.2087 0.2321 0.053 Uiso 1 1 calc R U
C45 C 0.7057(3) 0.1360(2) 0.2880(4) 0.0390(13) Uani 1 1 d . .
H45A H 0.6830 0.1142 0.3279 0.047 Uiso 1 1 calc R U
H45B H 0.6681 0.1250 0.2156 0.047 Uiso 1 1 calc R U
C111 C 0.6841(4) 0.0314(2) 0.0693(4) 0.0494(15) Uani 1 1 d . .
H11A H 0.6671 0.0562 0.0146 0.074 Uiso 1 1 calc R U
H11B H 0.6475 0.0405 0.1078 0.074 Uiso 1 1 calc R U
H11C H 0.6612 -0.0023 0.0392 0.074 Uiso 1 1 calc R U
C131 C 1.2600(3) 0.19337(17) 0.5120(3) 0.0243(10) Uani 1 1 d . .
C132 C 1.2928(3) 0.15462(17) 0.4558(3) 0.0295(11) Uani 1 1 d . .
H13A H 1.2315 0.1339 0.4108 0.044 Uiso 1 1 calc R U
H13B H 1.3488 0.1329 0.5059 0.044 Uiso 1 1 calc R U
H13C H 1.3189 0.1724 0.4147 0.044 Uiso 1 1 calc R U
C133 C 1.2244(3) 0.16459(18) 0.5801(3) 0.0328(11) Uani 1 1 d . .
H13D H 1.2026 0.1889 0.6160 0.049 Uiso 1 1 calc R U
H13E H 1.2832 0.1441 0.6302 0.049 Uiso 1 1 calc R U
H13F H 1.1647 0.1425 0.5373 0.049 Uiso 1 1 calc R U
C134 C 1.3580(3) 0.22464(18) 0.5826(3) 0.0312(11) Uani 1 1 d . .
H13G H 1.3820 0.2437 0.5413 0.047 Uiso 1 1 calc R U
H13H H 1.4146 0.2020 0.6291 0.047 Uiso 1 1 calc R U
H13I H 1.3400 0.2482 0.6226 0.047 Uiso 1 1 calc R U
C151 C 1.1114(3) 0.36804(16) 0.3574(3) 0.0264(10) Uani 1 1 d . .
C152 C 1.0957(4) 0.37871(19) 0.2497(4) 0.0366(11) Uani 1 1 d . .
H15A H 1.1520 0.3621 0.2417 0.055 Uiso 1 1 calc R U
H15B H 1.0982 0.4153 0.2403 0.055 Uiso 1 1 calc R U
H15C H 1.0269 0.3655 0.1984 0.055 Uiso 1 1 calc R U
C153 C 1.2233(3) 0.38498(18) 0.4366(4) 0.0426(14) Uani 1 1 d . .
H15D H 1.2361 0.3764 0.5055 0.064 Uiso 1 1 calc R U
H15E H 1.2298 0.4216 0.4315 0.064 Uiso 1 1 calc R U
H15F H 1.2755 0.3677 0.4231 0.064 Uiso 1 1 calc R U
C154 C 1.0352(3) 0.40097(16) 0.3780(3) 0.0276(10) Uani 1 1 d . .
H15G H 0.9619 0.3929 0.3276 0.041 Uiso 1 1 calc R U
H15H H 1.0490 0.4368 0.3723 0.041 Uiso 1 1 calc R U
H15I H 1.0462 0.3941 0.4470 0.041 Uiso 1 1 calc R U
C231 C 0.5463(3) 0.20336(17) -0.0652(3) 0.0276(10) Uani 1 1 d . .
C232 C 0.5079(3) 0.16376(19) -0.0146(4) 0.0355(12) Uani 1 1 d . .
H23A H 0.5668 0.1414 0.0291 0.053 Uiso 1 1 calc R U
H23B H 0.4507 0.1437 -0.0678 0.053 Uiso 1 1 calc R U
H23C H 0.4819 0.1810 0.0271 0.053 Uiso 1 1 calc R U
C233 C 0.4523(3) 0.23741(19) -0.1338(3) 0.0345(12) Uani 1 1 d . .
H23D H 0.4272 0.2550 -0.0917 0.052 Uiso 1 1 calc R U
H23E H 0.3950 0.2167 -0.1852 0.052 Uiso 1 1 calc R U
H23F H 0.4746 0.2623 -0.1682 0.052 Uiso 1 1 calc R U
C234 C 0.5833(4) 0.17608(19) -0.1342(4) 0.0365(12) Uani 1 1 d . .
H23G H 0.6056 0.2012 -0.1682 0.055 Uiso 1 1 calc R U
H23H H 0.5248 0.1560 -0.1858 0.055 Uiso 1 1 calc R U
H23I H 0.6429 0.1538 -0.0921 0.055 Uiso 1 1 calc R U
C251 C 0.7048(3) 0.37262(18) 0.1146(3) 0.0271(10) Uani 1 1 d . .
C252 C 0.5932(4) 0.39128(19) 0.0389(4) 0.0417(13) Uani 1 1 d . .
H25A H 0.5408 0.3719 0.0486 0.063 Uiso 1 1 calc R U
H25B H 0.5806 0.3867 -0.0313 0.063 Uiso 1 1 calc R U
H25C H 0.5869 0.4272 0.0512 0.063 Uiso 1 1 calc R U
C253 C 0.7831(4) 0.40617(18) 0.0978(4) 0.0347(11) Uani 1 1 d . .
H25D H 0.7719 0.4011 0.0282 0.052 Uiso 1 1 calc R U
H25E H 0.8558 0.3969 0.1474 0.052 Uiso 1 1 calc R U
H25F H 0.7710 0.4418 0.1072 0.052 Uiso 1 1 calc R U
C254 C 0.7208(4) 0.38031(19) 0.2236(3) 0.0352(11) Uani 1 1 d . .
H25G H 0.7180 0.4165 0.2363 0.053 Uiso 1 1 calc R U
H25H H 0.7898 0.3667 0.2736 0.053 Uiso 1 1 calc R U
H25I H 0.6647 0.3626 0.2303 0.053 Uiso 1 1 calc R U
C995 C 0.5497(8) -0.0424(4) 0.3045(10) 0.165(5) Uani 1 1 d . .
H99A H 0.5720 -0.0458 0.2523 0.248 Uiso 1 1 calc R U
H99B H 0.5287 -0.0755 0.3180 0.248 Uiso 1 1 calc R U
H99C H 0.6086 -0.0291 0.3677 0.248 Uiso 1 1 calc R U
C996 C 0.4529(11) -0.0048(6) 0.2650(10) 0.226(9) Uani 1 1 d . .
H99D H 0.3966 -0.0177 0.1986 0.272 Uiso 1 1 calc R U
H99E H 0.4248 -0.0060 0.3138 0.272 Uiso 1 1 calc R U
C997 C 0.4702(8) 0.0426(5) 0.2525(9) 0.147(5) Uani 1 1 d . .
H99F H 0.4843 0.0453 0.1940 0.176 Uiso 1 1 calc R U
H99G H 0.5340 0.0546 0.3145 0.176 Uiso 1 1 calc R U
C998 C 0.3764(7) 0.0767(4) 0.2329(8) 0.133(4) Uani 1 1 d . .
H99H H 0.3139 0.0669 0.1677 0.160 Uiso 1 1 calc R U
H99I H 0.3585 0.0723 0.2887 0.160 Uiso 1 1 calc R U
C999 C 0.4025(5) 0.1280(4) 0.2280(6) 0.106(3) Uani 1 1 d . .
H99J H 0.4648 0.1374 0.2925 0.159 Uiso 1 1 calc R U
H99K H 0.3427 0.1496 0.2169 0.159 Uiso 1 1 calc R U
H99L H 0.4179 0.1323 0.1713 0.159 Uiso 1 1 calc R U

loop_
_atom_site_aniso_label
_atom_site_aniso_U_11
_atom_site_aniso_U_22
_atom_site_aniso_U_33
_atom_site_aniso_U_23
_atom_site_aniso_U_13
_atom_site_aniso_U_12
U1 0.02367(8) 0.01622(8) 0.02482(8) -0.00077(9) 0.01221(6) -0.00049(8)
O1 0.0221(14) 0.0150(16) 0.0317(18) -0.0011(13) 0.0086(14) -0.0006(13)
O12 0.0241(15) 0.0173(17) 0.0244(16) -0.0001(13) 0.0103(13) 0.0003(12)
O22 0.0232(15) 0.0175(17) 0.0264(16) -0.0007(13) 0.0114(14) 0.0004(12)
O31 0.0279(16) 0.0249(18) 0.0270(17) 0.0042(14) 0.0151(14) -0.0003(13)
O41 0.0335(16) 0.032(2) 0.0335(17) -0.0086(15) 0.0226(14) -0.0064(14)
N1 0.0227(17) 0.0169(19) 0.0215(19) -0.0013(16) 0.0093(16) 0.0027(16)
C1 0.032(2) 0.017(2) 0.034(3) -0.001(2) 0.016(2) 0.003(2)
C2 0.043(3) 0.017(3) 0.032(3) 0.004(2) 0.020(2) 0.007(2)
C3 0.045(3) 0.016(3) 0.046(3) -0.001(2) 0.030(3) -0.004(2)
C4 0.041(3) 0.017(3) 0.047(3) -0.005(2) 0.025(3) -0.005(2)
C5 0.039(3) 0.013(2) 0.031(3) -0.004(2) 0.017(2) -0.004(2)
C6 0.053(3) 0.035(3) 0.032(3) -0.011(2) 0.018(3) -0.007(3)
C7 0.040(3) 0.026(3) 0.053(3) -0.005(2) 0.030(3) 0.004(2)
C8 0.053(3) 0.042(4) 0.035(3) 0.010(3) 0.018(3) 0.012(3)
C9 0.066(4) 0.031(3) 0.072(4) 0.009(3) 0.053(3) 0.000(3)
C11 0.021(2) 0.020(2) 0.026(2) -0.0016(19) 0.015(2) -0.0016(18)
C12 0.026(2) 0.020(2) 0.022(2) -0.0014(19) 0.016(2) -0.0011(19)
C13 0.024(2) 0.023(3) 0.019(2) -0.0021(18) 0.0122(19) -0.0003(18)
C14 0.021(2) 0.025(3) 0.020(2) -0.0016(19) 0.0087(19) 0.0000(18)
C15 0.025(2) 0.020(2) 0.023(2) -0.0010(19) 0.013(2) -0.0004(18)
C16 0.025(2) 0.021(3) 0.024(2) 0.0000(19) 0.013(2) 0.0037(18)
C21 0.019(2) 0.022(3) 0.024(2) 0.0011(19) 0.0119(19) 0.0007(18)
C22 0.021(2) 0.025(3) 0.025(2) -0.001(2) 0.013(2) -0.0015(19)
C23 0.023(2) 0.027(3) 0.023(2) 0.001(2) 0.013(2) -0.0015(19)
C24 0.022(2) 0.028(3) 0.020(2) 0.0019(19) 0.0085(19) 0.0039(19)
C25 0.024(2) 0.025(3) 0.025(2) 0.0031(19) 0.014(2) 0.0016(19)
C26 0.019(2) 0.025(3) 0.021(2) -0.0020(19) 0.0083(19) -0.0014(18)
C32 0.029(2) 0.036(3) 0.029(3) 0.007(2) 0.015(2) 0.003(2)
C33 0.040(3) 0.036(3) 0.032(3) 0.002(2) 0.021(2) -0.005(2)
C34 0.039(3) 0.031(3) 0.038(3) 0.009(2) 0.025(2) 0.002(2)
C35 0.034(3) 0.033(3) 0.029(3) 0.008(2) 0.018(2) 0.006(2)
C42 0.035(3) 0.040(3) 0.031(3) -0.009(2) 0.018(2) -0.007(2)
C43 0.037(3) 0.047(3) 0.035(3) -0.014(2) 0.023(2) -0.005(2)
C44 0.038(3) 0.056(4) 0.040(3) -0.009(3) 0.020(3) -0.002(3)
C45 0.027(2) 0.050(4) 0.046(3) -0.008(3) 0.022(2) -0.010(2)
C111 0.039(3) 0.033(3) 0.067(4) -0.012(3) 0.018(3) -0.007(2)
C131 0.022(2) 0.024(3) 0.024(2) 0.0005(19) 0.0086(19) 0.0024(19)
C132 0.026(2) 0.028(3) 0.029(3) 0.003(2) 0.009(2) 0.006(2)
C133 0.033(2) 0.033(3) 0.030(3) 0.003(2) 0.013(2) 0.003(2)
C134 0.026(2) 0.032(3) 0.025(2) 0.000(2) 0.004(2) 0.004(2)
C151 0.024(2) 0.016(3) 0.035(2) 0.002(2) 0.011(2) -0.0004(18)
C152 0.045(3) 0.026(3) 0.046(3) 0.001(3) 0.027(2) -0.004(2)
C153 0.027(2) 0.023(3) 0.064(4) 0.001(2) 0.011(2) -0.006(2)
C154 0.026(2) 0.017(2) 0.035(3) -0.005(2) 0.011(2) -0.0012(19)
C231 0.022(2) 0.028(3) 0.029(3) -0.002(2) 0.009(2) -0.0011(19)
C232 0.023(2) 0.037(3) 0.044(3) -0.002(2) 0.014(2) -0.006(2)
C233 0.025(2) 0.037(3) 0.034(3) -0.004(2) 0.008(2) 0.000(2)
C234 0.030(3) 0.039(3) 0.036(3) -0.009(2) 0.013(2) -0.002(2)
C251 0.025(2) 0.019(2) 0.036(2) 0.000(2) 0.013(2) 0.005(2)
C252 0.032(3) 0.032(3) 0.047(3) -0.001(2) 0.009(2) 0.011(2)
C253 0.038(3) 0.024(3) 0.039(3) 0.007(2) 0.016(2) 0.003(2)
C254 0.037(2) 0.032(3) 0.040(3) -0.004(2) 0.021(2) 0.001(2)
C995 0.133(9) 0.078(8) 0.320(18) 0.043(9) 0.138(11) 0.012(7)
C996 0.164(12) 0.201(17) 0.186(13) 0.036(12) -0.018(10) -0.119(13)
C997 0.104(8) 0.168(12) 0.180(11) -0.085(9) 0.078(8) -0.081(8)
C998 0.073(6) 0.149(11) 0.136(9) 0.039(8) 0.018(6) -0.020(7)
C999 0.060(4) 0.116(8) 0.100(7) -0.021(6) 0.005(4) -0.004(5)

loop_
_atom_type_symbol
_atom_type_description
_atom_type_scat_dispersion_real
_atom_type_scat_dispersion_imag
_atom_type_scat_source
C C 0.0033 0.0016 'International Tables Vol C Tables 4.2.6.8 and 6.1.1.4'
H H 0.0000 0.0000 'International Tables Vol C Tables 4.2.6.8 and 6.1.1.4'
N N 0.0061 0.0033 'International Tables Vol C Tables 4.2.6.8 and 6.1.1.4'
O O 0.0106 0.0060 'International Tables Vol C Tables 4.2.6.8 and 6.1.1.4'
U U -9.6767 9.6646 'International Tables Vol C Tables 4.2.6.8 and 6.1.1.4'

loop_
_geom_angle_atom_site_label_1
_geom_angle_atom_site_label_2
_geom_angle_atom_site_label_3
_geom_angle
O12 U1 O22 134.30(10)
O12 U1 N1 67.10(11)
O22 U1 N1 67.21(11)
O12 U1 O41 87.25(9)
O22 U1 O41 85.31(10)
N1 U1 O41 81.08(11)
O12 U1 O31 82.29(9)
O22 U1 O31 89.84(9)
N1 U1 O31 79.14(10)
O41 U1 O31 159.98(10)
O12 U1 C5 126.57(12)
O22 U1 C5 95.20(12)
N1 U1 C5 151.58(12)
O41 U1 C5 121.08(11)
O31 U1 C5 78.67(11)
O12 U1 C1 97.57(12)
O22 U1 C1 124.91(12)
N1 U1 C1 154.42(12)
O41 U1 C1 119.92(12)
O31 U1 C1 78.54(11)
C5 U1 C1 29.81(13)
O12 U1 C2 90.84(12)
O22 U1 C2 134.25(12)
N1 U1 C2 156.75(13)
O41 U1 C2 91.00(12)
O31 U1 C2 106.11(11)
C5 U1 C2 49.12(13)
C1 U1 C2 29.55(13)
O12 U1 C3 113.78(13)
O22 U1 C3 107.50(12)
N1 U1 C3 155.74(12)
O41 U1 C3 74.81(12)
O31 U1 C3 125.07(11)
C5 U1 C3 48.85(13)
C1 U1 C3 48.48(13)
C2 U1 C3 29.35(13)
O12 U1 C4 139.45(13)
O22 U1 C4 85.90(12)
N1 U1 C4 152.61(13)
O41 U1 C4 92.05(12)
O31 U1 C4 106.98(11)
C5 U1 C4 29.89(13)
C1 U1 C4 48.79(13)
C2 U1 C4 48.61(14)
C3 U1 C4 29.23(14)
C26 O1 C16 117.4(3)
C12 O12 U1 123.5(2)
C22 O22 U1 124.1(2)
C35 O31 C32 105.1(3)
C35 O31 U1 120.1(2)
C32 O31 U1 124.6(2)
C45 O41 C42 104.8(3)
C45 O41 U1 122.4(3)
C42 O41 U1 120.4(2)
C11 N1 C21 115.8(3)
C11 N1 U1 122.1(3)
C21 N1 U1 122.0(3)
C2 C1 C5 108.7(4)
C2 C1 C7 125.2(4)
C5 C1 C7 125.9(4)
C2 C1 U1 76.1(2)
C5 C1 U1 75.0(2)
C7 C1 U1 118.5(3)
C1 C2 C3 107.7(4)
C1 C2 C8 126.4(4)
C3 C2 C8 125.9(4)
C1 C2 U1 74.4(3)
C3 C2 U1 76.3(3)
C8 C2 U1 116.4(3)
C2 C3 C4 108.7(4)
C2 C3 C9 124.6(5)
C4 C3 C9 126.3(4)
C2 C3 U1 74.4(3)
C4 C3 U1 75.4(3)
C9 C3 U1 122.5(3)
C3 C4 C5 107.6(4)
C3 C4 C111 126.7(4)
C5 C4 C111 125.7(4)
C3 C4 U1 75.3(3)
C5 C4 U1 73.2(2)
C111 C4 U1 117.8(3)
C1 C5 C4 107.3(4)
C1 C5 C6 127.6(4)
C4 C5 C6 125.0(4)
C1 C5 U1 75.2(3)
C4 C5 U1 76.9(3)
C6 C5 U1 117.0(3)
C5 C6 H6A 109.5
C5 C6 H6B 109.5
H6A C6 H6B 109.5
C5 C6 H6C 109.5
H6A C6 H6C 109.5
H6B C6 H6C 109.5
C1 C7 H7A 109.5
C1 C7 H7B 109.5
H7A C7 H7B 109.5
C1 C7 H7C 109.5
H7A C7 H7C 109.5
H7B C7 H7C 109.5
C2 C8 H8A 109.5
C2 C8 H8B 109.5
H8A C8 H8B 109.5
C2 C8 H8C 109.5
H8A C8 H8C 109.5
H8B C8 H8C 109.5
C3 C9 H9A 109.5
C3 C9 H9B 109.5
H9A C9 H9B 109.5
C3 C9 H9C 109.5
H9A C9 H9C 109.5
H9B C9 H9C 109.5
C16 C11 N1 123.6(4)
C16 C11 C12 123.1(4)
N1 C11 C12 113.2(4)
O12 C12 C11 113.6(4)
O12 C12 C13 126.4(4)
C11 C12 C13 119.9(4)
C12 C13 C14 115.5(4)
C12 C13 C131 121.5(4)
C14 C13 C131 123.0(4)
C13 C14 C15 125.6(4)
C13 C14 H14 117.2
C15 C14 H14 117.2
C16 C15 C14 115.6(4)
C16 C15 C151 122.9(4)
C14 C15 C151 121.2(4)
C11 C16 C15 119.9(4)
C11 C16 O1 119.8(4)
C15 C16 O1 120.3(4)
C26 C21 N1 123.1(4)
C26 C21 C22 123.6(4)
N1 C21 C22 113.2(4)
O22 C22 C23 127.9(4)
O22 C22 C21 113.4(4)
C23 C22 C21 118.7(4)
C24 C23 C22 116.3(4)
C24 C23 C231 123.9(4)
C22 C23 C231 119.8(4)
C23 C24 C25 126.1(4)
C23 C24 H24 117.0
C25 C24 H24 117.0
C24 C25 C26 116.1(4)
C24 C25 C251 121.8(4)
C26 C25 C251 121.9(4)
C21 C26 O1 119.8(4)
C21 C26 C25 118.9(4)
O1 C26 C25 121.3(4)
O31 C32 C33 105.6(4)
O31 C32 H32A 110.6
C33 C32 H32A 110.6
O31 C32 H32B 110.6
C33 C32 H32B 110.6
H32A C32 H32B 108.7
C32 C33 C34 104.9(4)
C32 C33 H33A 110.8
C34 C33 H33A 110.8
C32 C33 H33B 110.8
C34 C33 H33B 110.8
H33A C33 H33B 108.8
C35 C34 C33 104.5(4)
C35 C34 H34A 110.8
C33 C34 H34A 110.8
C35 C34 H34B 110.8
C33 C34 H34B 110.8
H34A C34 H34B 108.9
O31 C35 C34 106.2(4)
O31 C35 H35A 110.5
C34 C35 H35A 110.5
O31 C35 H35B 110.5
C34 C35 H35B 110.5
H35A C35 H35B 108.7
O41 C42 C43 105.6(4)
O41 C42 H42A 110.6
C43 C42 H42A 110.6
O41 C42 H42B 110.6
C43 C42 H42B 110.6
H42A C42 H42B 108.7
C42 C43 C44 104.5(4)
C42 C43 H43A 110.8
C44 C43 H43A 110.8
C42 C43 H43B 110.8
C44 C43 H43B 110.8
H43A C43 H43B 108.9
C45 C44 C43 105.0(4)
C45 C44 H44A 110.7
C43 C44 H44A 110.7
C45 C44 H44B 110.7
C43 C44 H44B 110.7
H44A C44 H44B 108.8
O41 C45 C44 105.7(4)
O41 C45 H45A 110.6
C44 C45 H45A 110.6
O41 C45 H45B 110.6
C44 C45 H45B 110.6
H45A C45 H45B 108.7
C4 C111 H11A 109.5
C4 C111 H11B 109.5
H11A C111 H11B 109.5
C4 C111 H11C 109.5
H11A C111 H11C 109.5
H11B C111 H11C 109.5
C13 C131 C134 112.6(4)
C13 C131 C132 110.1(3)
C134 C131 C132 108.0(3)
C13 C131 C133 109.7(3)
C134 C131 C133 107.6(4)
C132 C131 C133 108.6(4)
C131 C132 H13A 109.5
C131 C132 H13B 109.5
H13A C132 H13B 109.5
C131 C132 H13C 109.5
H13A C132 H13C 109.5
H13B C132 H13C 109.5
C131 C133 H13D 109.5
C131 C133 H13E 109.5
H13D C133 H13E 109.5
C131 C133 H13F 109.5
H13D C133 H13F 109.5
H13E C133 H13F 109.5
C131 C134 H13G 109.5
C131 C134 H13H 109.5
H13G C134 H13H 109.5
C131 C134 H13I 109.5
H13G C134 H13I 109.5
H13H C134 H13I 109.5
C15 C151 C152 107.9(4)
C15 C151 C153 112.9(4)
C152 C151 C153 108.6(4)
C15 C151 C154 111.6(3)
C152 C151 C154 110.1(4)
C153 C151 C154 105.6(4)
C151 C152 H15A 109.5
C151 C152 H15B 109.5
H15A C152 H15B 109.5
C151 C152 H15C 109.5
H15A C152 H15C 109.5
H15B C152 H15C 109.5
C151 C153 H15D 109.5
C151 C153 H15E 109.5
H15D C153 H15E 109.5
C151 C153 H15F 109.5
H15D C153 H15F 109.5
H15E C153 H15F 109.5
C151 C154 H15G 109.5
C151 C154 H15H 109.5
H15G C154 H15H 109.5
C151 C154 H15I 109.5
H15G C154 H15I 109.5
H15H C154 H15I 109.5
C233 C231 C23 111.7(4)
C233 C231 C232 108.2(3)
C23 C231 C232 110.2(4)
C233 C231 C234 108.0(4)
C23 C231 C234 109.4(3)
C232 C231 C234 109.2(4)
C231 C232 H23A 109.5
C231 C232 H23B 109.5
H23A C232 H23B 109.5
C231 C232 H23C 109.5
H23A C232 H23C 109.5
H23B C232 H23C 109.5
C231 C233 H23D 109.5
C231 C233 H23E 109.5
H23D C233 H23E 109.5
C231 C233 H23F 109.5
H23D C233 H23F 109.5
H23E C233 H23F 109.5
C231 C234 H23G 109.5
C231 C234 H23H 109.5
H23G C234 H23H 109.5
C231 C234 H23I 109.5
H23G C234 H23I 109.5
H23H C234 H23I 109.5
C252 C251 C25 112.1(4)
C252 C251 C254 107.6(4)
C25 C251 C254 108.2(4)
C252 C251 C253 106.6(4)
C25 C251 C253 112.1(3)
C254 C251 C253 110.2(4)
C251 C252 H25A 109.5
C251 C252 H25B 109.5
H25A C252 H25B 109.5
C251 C252 H25C 109.5
H25A C252 H25C 109.5
H25B C252 H25C 109.5
C251 C253 H25D 109.5
C251 C253 H25E 109.5
H25D C253 H25E 109.5
C251 C253 H25F 109.5
H25D C253 H25F 109.5
H25E C253 H25F 109.5
C251 C254 H25G 109.5
C251 C254 H25H 109.5
H25G C254 H25H 109.5
C251 C254 H25I 109.5
H25G C254 H25I 109.5
H25H C254 H25I 109.5
C996 C995 H99A 109.5
C996 C995 H99B 109.5
H99A C995 H99B 109.5
C996 C995 H99C 109.5
H99A C995 H99C 109.5
H99B C995 H99C 109.5
C997 C996 C995 117.4(12)
C997 C996 H99D 108.0
C995 C996 H99D 108.0
C997 C996 H99E 108.0
C995 C996 H99E 108.0
H99D C996 H99E 107.2
C996 C997 C998 112.2(11)
C996 C997 H99F 109.2
C998 C997 H99F 109.2
C996 C997 H99G 109.2
C998 C997 H99G 109.2
H99F C997 H99G 107.9
C999 C998 C997 109.8(8)
C999 C998 H99H 109.7
C997 C998 H99H 109.7
C999 C998 H99I 109.7
C997 C998 H99I 109.7
H99H C998 H99I 108.2
C998 C999 H99J 109.5
C998 C999 H99K 109.5
H99J C999 H99K 109.5
C998 C999 H99L 109.5
H99J C999 H99L 109.5
H99K C999 H99L 109.5

loop_
_geom_bond_atom_site_label_1
_geom_bond_atom_site_label_2
_geom_bond_distance
U1 O12 2.237(3)
U1 O22 2.242(3)
U1 N1 2.263(3)
U1 O41 2.490(3)
U1 O31 2.511(3)
U1 C5 2.744(4)
U1 C1 2.746(4)
U1 C2 2.767(4)
U1 C3 2.791(4)
U1 C4 2.792(5)
O1 C26 1.408(5)
O1 C16 1.418(5)
O12 C12 1.362(5)
O22 C22 1.357(5)
O31 C35 1.450(5)
O31 C32 1.456(5)
O41 C45 1.453(5)
O41 C42 1.455(5)
N1 C11 1.378(5)
N1 C21 1.392(5)
C1 C2 1.406(6)
C1 C5 1.412(6)
C1 C7 1.524(6)
C2 C3 1.408(6)
C2 C8 1.505(6)
C3 C4 1.409(7)
C3 C9 1.513(6)
C4 C5 1.428(6)
C4 C111 1.510(6)
C5 C6 1.503(6)
C6 H6A 0.9800
C6 H6B 0.9800
C6 H6C 0.9800
C7 H7A 0.9800
C7 H7B 0.9800
C7 H7C 0.9800
C8 H8A 0.9800
C8 H8B 0.9800
C8 H8C 0.9800
C9 H9A 0.9800
C9 H9B 0.9800
C9 H9C 0.9800
C11 C16 1.374(6)
C11 C12 1.398(6)
C12 C13 1.400(6)
C13 C14 1.410(6)
C13 C131 1.528(6)
C14 C15 1.416(6)
C14 H14 0.9500
C15 C16 1.403(6)
C15 C151 1.535(6)
C21 C26 1.382(6)
C21 C22 1.405(6)
C22 C23 1.402(6)
C23 C24 1.396(6)
C23 C231 1.537(6)
C24 C25 1.400(6)
C24 H24 0.9500
C25 C26 1.409(6)
C25 C251 1.541(6)
C32 C33 1.517(6)
C32 H32A 0.9900
C32 H32B 0.9900
C33 C34 1.535(6)
C33 H33A 0.9900
C33 H33B 0.9900
C34 C35 1.519(6)
C34 H34A 0.9900
C34 H34B 0.9900
C35 H35A 0.9900
C35 H35B 0.9900
C42 C43 1.518(7)
C42 H42A 0.9900
C42 H42B 0.9900
C43 C44 1.532(6)
C43 H43A 0.9900
C43 H43B 0.9900
C44 C45 1.503(7)
C44 H44A 0.9900
C44 H44B 0.9900
C45 H45A 0.9900
C45 H45B 0.9900
C111 H11A 0.9800
C111 H11B 0.9800
C111 H11C 0.9800
C131 C134 1.535(6)
C131 C132 1.536(6)
C131 C133 1.542(6)
C132 H13A 0.9800
C132 H13B 0.9800
C132 H13C 0.9800
C133 H13D 0.9800
C133 H13E 0.9800
C133 H13F 0.9800
C134 H13G 0.9800
C134 H13H 0.9800
C134 H13I 0.9800
C151 C152 1.537(6)
C151 C153 1.538(6)
C151 C154 1.545(6)
C152 H15A 0.9800
C152 H15B 0.9800
C152 H15C 0.9800
C153 H15D 0.9800
C153 H15E 0.9800
C153 H15F 0.9800
C154 H15G 0.9800
C154 H15H 0.9800
C154 H15I 0.9800
C231 C233 1.536(6)
C231 C232 1.542(6)
C231 C234 1.546(6)
C232 H23A 0.9800
C232 H23B 0.9800
C232 H23C 0.9800
C233 H23D 0.9800
C233 H23E 0.9800
C233 H23F 0.9800
C234 H23G 0.9800
C234 H23H 0.9800
C234 H23I 0.9800
C251 C252 1.536(6)
C251 C254 1.541(6)
C251 C253 1.549(6)
C252 H25A 0.9800
C252 H25B 0.9800
C252 H25C 0.9800
C253 H25D 0.9800
C253 H25E 0.9800
C253 H25F 0.9800
C254 H25G 0.9800
C254 H25H 0.9800
C254 H25I 0.9800
C995 C996 1.579(16)
C995 H99A 0.9800
C995 H99B 0.9800
C995 H99C 0.9800
C996 C997 1.310(14)
C996 H99D 0.9900
C996 H99E 0.9900
C997 C998 1.532(13)
C997 H99F 0.9900
C997 H99G 0.9900
C998 C999 1.420(11)
C998 H99H 0.9900
C998 H99I 0.9900
C999 H99J 0.9800
C999 H99K 0.9800
C999 H99L 0.9800

loop_
_geom_torsion_atom_site_label_1
_geom_torsion_atom_site_label_2
_geom_torsion_atom_site_label_3
_geom_torsion_atom_site_label_4
_geom_torsion
C5 C1 C2 C3 1.0(5)
C7 C1 C2 C3 -175.1(4)
U1 C1 C2 C3 69.6(3)
C5 C1 C2 C8 179.8(4)
C7 C1 C2 C8 3.7(8)
U1 C1 C2 C8 -111.6(5)
C5 C1 C2 U1 -68.6(3)
C7 C1 C2 U1 115.3(4)
C1 C2 C3 C4 -0.1(5)
C8 C2 C3 C4 -178.8(4)
U1 C2 C3 C4 68.3(3)
C1 C2 C3 C9 172.6(4)
C8 C2 C3 C9 -6.2(8)
U1 C2 C3 C9 -119.0(5)
C1 C2 C3 U1 -68.3(3)
C8 C2 C3 U1 112.9(5)
C2 C3 C4 C5 -0.9(5)
C9 C3 C4 C5 -173.5(4)
U1 C3 C4 C5 66.6(3)
C2 C3 C4 C111 178.4(4)
C9 C3 C4 C111 5.9(8)
U1 C3 C4 C111 -114.0(5)
C2 C3 C4 U1 -67.6(3)
C9 C3 C4 U1 119.9(5)
C2 C1 C5 C4 -1.6(5)
C7 C1 C5 C4 174.5(4)
U1 C1 C5 C4 -70.9(3)
C2 C1 C5 C6 -177.9(4)
C7 C1 C5 C6 -1.8(8)
U1 C1 C5 C6 112.8(5)
C2 C1 C5 U1 69.3(3)
C7 C1 C5 U1 -114.6(4)
C3 C4 C5 C1 1.6(5)
C111 C4 C5 C1 -177.8(4)
U1 C4 C5 C1 69.7(3)
C3 C4 C5 C6 178.0(4)
C111 C4 C5 C6 -1.4(7)
U1 C4 C5 C6 -113.9(4)
C3 C4 C5 U1 -68.1(3)
C111 C4 C5 U1 112.5(5)
C21 N1 C11 C16 -2.5(5)
U1 N1 C11 C16 174.0(3)
C21 N1 C11 C12 -179.7(3)
U1 N1 C11 C12 -3.2(4)
U1 O12 C12 C11 6.4(4)
U1 O12 C12 C13 -171.8(3)
C16 C11 C12 O12 -179.1(3)
N1 C11 C12 O12 -1.8(5)
C16 C11 C12 C13 -0.7(6)
N1 C11 C12 C13 176.5(3)
O12 C12 C13 C14 175.2(3)
C11 C12 C13 C14 -2.9(5)
O12 C12 C13 C131 -5.4(6)
C11 C12 C13 C131 176.4(3)
C12 C13 C14 C15 2.1(6)
C131 C13 C14 C15 -177.3(4)
C13 C14 C15 C16 2.4(6)
C13 C14 C15 C151 -172.2(4)
N1 C11 C16 C15 -171.5(4)
C12 C11 C16 C15 5.5(6)
N1 C11 C16 O1 6.6(6)
C12 C11 C16 O1 -176.4(3)
C14 C15 C16 C11 -6.0(6)
C151 C15 C16 C11 168.5(4)
C14 C15 C16 O1 175.9(3)
C151 C15 C16 O1 -9.6(6)
C26 O1 C16 C11 -4.0(5)
C26 O1 C16 C15 174.1(3)
C11 N1 C21 C26 -4.2(5)
U1 N1 C21 C26 179.3(3)
C11 N1 C21 C22 177.7(3)
U1 N1 C21 C22 1.2(4)
U1 O22 C22 C23 -176.1(3)
U1 O22 C22 C21 3.5(4)
C26 C21 C22 O22 179.1(3)
N1 C21 C22 O22 -2.8(5)
C26 C21 C22 C23 -1.3(6)
N1 C21 C22 C23 176.8(3)
O22 C22 C23 C24 176.7(4)
C21 C22 C23 C24 -2.8(6)
O22 C22 C23 C231 -2.8(6)
C21 C22 C23 C231 177.7(3)
C22 C23 C24 C25 2.5(6)
C231 C23 C24 C25 -178.0(4)
C23 C24 C25 C26 2.0(6)
C23 C24 C25 C251 -173.3(4)
N1 C21 C26 O1 6.6(6)
C22 C21 C26 O1 -175.5(3)
N1 C21 C26 C25 -172.0(4)
C22 C21 C26 C25 6.0(6)
C16 O1 C26 C21 -2.3(5)
C16 O1 C26 C25 176.2(3)
C24 C25 C26 C21 -6.0(6)
C251 C25 C26 C21 169.3(4)
C24 C25 C26 O1 175.4(3)
C251 C25 C26 O1 -9.3(6)
C35 O31 C32 C33 36.6(4)
U1 O31 C32 C33 -108.1(3)
O31 C32 C33 C34 -22.9(4)
C32 C33 C34 C35 1.4(5)
C32 O31 C35 C34 -35.8(4)
U1 O31 C35 C34 110.9(3)
C33 C34 C35 O31 20.7(4)
C45 O41 C42 C43 -36.5(4)
U1 O41 C42 C43 106.5(3)
O41 C42 C43 C44 21.2(5)
C42 C43 C44 C45 1.3(5)
C42 O41 C45 C44 37.4(5)
U1 O41 C45 C44 -104.6(4)
C43 C44 C45 O41 -23.4(5)
C12 C13 C131 C134 179.4(4)
C14 C13 C131 C134 -1.3(5)
C12 C13 C131 C132 58.8(5)
C14 C13 C131 C132 -121.9(4)
C12 C13 C131 C133 -60.7(5)
C14 C13 C131 C133 118.6(4)
C16 C15 C151 C152 -59.8(5)
C14 C15 C151 C152 114.4(4)
C16 C15 C151 C153 -179.9(4)
C14 C15 C151 C153 -5.7(6)
C16 C15 C151 C154 61.4(5)
C14 C15 C151 C154 -124.4(4)
C24 C23 C231 C233 0.9(6)
C22 C23 C231 C233 -179.7(4)
C24 C23 C231 C232 -119.5(4)
C22 C23 C231 C232 59.9(5)
C24 C23 C231 C234 120.4(4)
C22 C23 C231 C234 -60.2(5)
C24 C25 C251 C252 -2.7(6)
C26 C25 C251 C252 -177.7(4)
C24 C25 C251 C254 115.9(4)
C26 C25 C251 C254 -59.1(5)
C24 C25 C251 C253 -122.4(4)
C26 C25 C251 C253 62.6(5)
C995 C996 C997 C998 -169.7(12)
C996 C997 C998 C999 175.5(11)
